data_1549789
loop_
_publ_author_name
'Faizova, Radmila'
'White, Sarah'
'Scopelliti, Rosario'
'Mazzanti, Marinella'

_publ_section_title
;
 The effect of iron binding on uranyl(v) stability.
;
_journal_issue 38
_journal_name_full 'Chemical science'
_journal_page_first 7520
_journal_page_last 7527
_journal_paper_doi 10.1039/c8sc02099j
_journal_volume 9
_journal_year 2018
_chemical_formula_moiety 'C45 H63 K N6 O11 U, C18 H36 K N2 O6'
_chemical_formula_sum 'C63 H99 K2 N8 O17 U'
_chemical_formula_weight 1556.73
_space_group_crystal_system triclinic
_space_group_IT_number 2
_space_group_name_Hall '-P 1'
_space_group_name_H-M_alt 'P -1'
_symmetry_space_group_name_Hall '-P 1'
_symmetry_space_group_name_H-M 'P -1'
_atom_sites_solution_hydrogens geom
_atom_sites_solution_primary dual
_atom_sites_solution_secondary difmap
_audit_creation_method SHELXL-2018/3
_audit_update_record
;
2018-05-09 deposited with the CCDC.
2018-08-01 downloaded from the CCDC.
;
_cell_angle_alpha 81.55(6)
_cell_angle_beta 78.59(5)
_cell_angle_gamma 86.58(4)
_cell_formula_units_Z 2
_cell_length_a 12.542(6)
_cell_length_b 13.779(10)
_cell_length_c 23.86(3)
_cell_measurement_reflns_used 42
_cell_measurement_temperature 120(2)
_cell_measurement_theta_max 20
_cell_measurement_theta_min 3
_cell_volume 3996(6)
_computing_cell_refinement 'Dirax/lsq (Duisenberg & Schreurs, 1989-2000)'
_computing_data_collection 'Collect (Bruker AXS BV, 1997-2004)'
_computing_data_reduction 'EvalCCD (Duisenberg & Schreurs, 1990-2000)'
_computing_molecular_graphics 'Mercury 3.10 (CCDC, 2017)'
_computing_publication_material 'CIFTab (Sheldrick, 2015)'
_computing_structure_refinement 'SHELXL-2018/3 (Sheldrick, 2018)'
_computing_structure_solution 'SHELXT 2014/5 (Sheldrick, 2014)'
_diffrn_ambient_temperature 120(2)
_diffrn_measured_fraction_theta_full 0.983
_diffrn_measured_fraction_theta_max 0.983
_diffrn_measurement_device_type 'Bruker APEX II CCD'
_diffrn_measurement_method 'phi and omega scans'
_diffrn_radiation_monochromator graphite
_diffrn_radiation_source 'sealed tube'
_diffrn_radiation_type 'Mo K\a'
_diffrn_radiation_wavelength 0.71073
_diffrn_reflns_av_R_equivalents 0.1127
_diffrn_reflns_av_unetI/netI 0.1064
_diffrn_reflns_Laue_measured_fraction_full 0.983
_diffrn_reflns_Laue_measured_fraction_max 0.983
_diffrn_reflns_limit_h_max 13
_diffrn_reflns_limit_h_min -13
_diffrn_reflns_limit_k_max 14
_diffrn_reflns_limit_k_min -14
_diffrn_reflns_limit_l_max 21
_diffrn_reflns_limit_l_min -24
_diffrn_reflns_number 37059
_diffrn_reflns_point_group_measured_fraction_full 0.983
_diffrn_reflns_point_group_measured_fraction_max 0.983
_diffrn_reflns_theta_full 21.899
_diffrn_reflns_theta_max 21.899
_diffrn_reflns_theta_min 1.495
_exptl_absorpt_coefficient_mu 2.196
_exptl_absorpt_correction_T_max 0.6477
_exptl_absorpt_correction_T_min 0.3835
_exptl_absorpt_correction_type multi-scan
_exptl_absorpt_process_details
;
SADABS-2008/1 (Bruker, 2008) was used for absorption correction.
wR2(int) was 0.1390 before and 0.1143 after correction.
The Ration of minimum to maximum transmission is 0.5921.
The \l/2 correction factor is 0.0015.
;
_exptl_crystal_colour green
_exptl_crystal_density_diffrn 1.293
_exptl_crystal_description prism
_exptl_crystal_F_000 1598
_exptl_crystal_size_max 0.336
_exptl_crystal_size_mid 0.156
_exptl_crystal_size_min 0.111
_refine_diff_density_max 2.396
_refine_diff_density_min -2.432
_refine_diff_density_rms 0.276
_refine_ls_extinction_method none
_refine_ls_goodness_of_fit_ref 1.111
_refine_ls_hydrogen_treatment constr
_refine_ls_matrix_type full
_refine_ls_number_parameters 820
_refine_ls_number_reflns 9507
_refine_ls_number_restraints 1001
_refine_ls_restrained_S_all 1.058
_refine_ls_R_factor_all 0.1506
_refine_ls_R_factor_gt 0.1088
_refine_ls_shift/su_max 0.000
_refine_ls_shift/su_mean 0.000
_refine_ls_structure_factor_coef Fsqd
_refine_ls_weighting_details 'w=1/[\s^2^(Fo^2^)+(0.1482P)^2^+108.2740P] where P=(Fo^2^+2Fc^2^)/3'
_refine_ls_weighting_scheme calc
_refine_ls_wR_factor_gt 0.2739
_refine_ls_wR_factor_ref 0.3156
_reflns_Friedel_coverage 0.000
_reflns_number_gt 6908
_reflns_number_total 9507
_reflns_threshold_expression 'I > 2\s(I)'
_cod_data_source_file c8sc02099j2.cif
_cod_data_source_block rf309
_cod_depositor_comments 'Adding full bibliography for 1549786--1549792.cif.'
_cod_original_cell_volume 3997(6)
_cod_database_code 1549789
_shelx_shelxl_version_number 2018/3
_shelx_space_group_comment
;
The symmetry employed for this shelxl refinement is uniquely defined
by the following loop, which should always be used as a source of
symmetry information in preference to the above space-group names.
They are only intended as comments.
;
_shelx_estimated_absorpt_t_min 0.526
_shelx_estimated_absorpt_t_max 0.793
_publcif_funding_html
;
;

loop_
_space_group_symop_operation_xyz
'x, y, z'
'-x, -y, -z'

loop_
_atom_site_label
_atom_site_type_symbol
_atom_site_fract_x
_atom_site_fract_y
_atom_site_fract_z
_atom_site_U_iso_or_equiv
_atom_site_adp_type
_atom_site_occupancy
_atom_site_site_symmetry_order
_atom_site_calc_flag
_atom_site_refinement_flags_posn
_atom_site_refinement_flags_adp
U1 U 0.78659(7) 0.61835(6) 0.23567(4) 0.0413(3) Uani 1 1 d . .
K1 K 0.6887(5) 0.3712(4) 0.3880(2) 0.0575(14) Uani 1 1 d . .
O1 O 0.9316(12) 0.6411(13) 0.2822(7) 0.066(4) Uani 1 1 d . .
O2 O 0.6812(12) 0.7268(11) 0.2956(7) 0.058(4) Uani 1 1 d . .
O3 O 0.7393(13) 0.5051(10) 0.2852(6) 0.057(3) Uani 1 1 d . .
O4 O 0.8299(11) 0.7224(10) 0.1808(6) 0.049(3) Uani 1 1 d . .
O5 O 0.6223(11) 0.5744(11) -0.1347(6) 0.048(3) Uani 1 1 d . .
O6 O 0.4527(16) 0.4507(12) 0.4116(8) 0.076(4) Uani 1 1 d . .
O7 O 0.6439(13) 0.5492(11) 0.4234(7) 0.062(4) Uani 1 1 d . .
O8 O 0.7467(16) 0.2401(11) 0.3048(6) 0.070(4) Uani 1 1 d . .
O9 O 0.9072(15) 0.3043(13) 0.3597(7) 0.075(4) Uani 1 1 d . .
O10 O 0.576(2) 0.1800(15) 0.4523(10) 0.111(6) Uani 1 1 d . .
O11 O 0.719(2) 0.2827(16) 0.5066(8) 0.100(5) Uani 1 1 d . .
N1 N 0.9604(16) 0.5128(13) 0.1915(8) 0.056(4) Uani 1 1 d . .
N2 N 0.7537(13) 0.5183(11) 0.1517(7) 0.042(3) Uani 1 1 d . .
N3 N 0.5856(14) 0.6399(13) 0.2180(8) 0.049(4) Uani 1 1 d . .
N4 N 0.8124(15) 0.5920(12) -0.0123(8) 0.052(4) Uani 1 1 d . .
N5 N 0.8512(18) 0.4555(18) 0.4416(9) 0.078(5) Uani 1 1 d . .
N6 N 0.498(2) 0.2783(18) 0.3487(11) 0.093(5) Uani 1 1 d . .
C1 C 1.038(2) 0.622(2) 0.2812(12) 0.071(7) Uani 1 1 d . .
C2 C 1.091(2) 0.6637(19) 0.3158(11) 0.066(6) Uani 1 1 d . .
H2 H 1.052278 0.707327 0.340385 0.079 Uiso 1 1 calc R U
C3 C 1.202(2) 0.644(2) 0.3160(11) 0.072(7) Uani 1 1 d . .
H3 H 1.236665 0.678374 0.338886 0.086 Uiso 1 1 calc R U
C4 C 1.260(2) 0.5787(19) 0.2847(10) 0.065(6) Uani 1 1 d . .
H4 H 1.332176 0.559384 0.289677 0.077 Uiso 1 1 calc R U
C5 C 1.2147(18) 0.5404(19) 0.2456(9) 0.062(6) Uani 1 1 d . .
H5 H 1.257756 0.500882 0.219607 0.074 Uiso 1 1 calc R U
C6 C 1.104(2) 0.5595(18) 0.2439(10) 0.063(6) Uani 1 1 d . .
C7 C 1.059(2) 0.5031(19) 0.2048(10) 0.064(6) Uani 1 1 d . .
H7 H 1.106167 0.454831 0.187592 0.077 Uiso 1 1 calc R U
C8 C 0.9393(19) 0.4459(17) 0.1510(10) 0.056(5) Uani 1 1 d . .
H8A H 0.965310 0.476515 0.110763 0.067 Uiso 1 1 calc R U
H8B H 0.981040 0.383339 0.157375 0.067 Uiso 1 1 calc R U
C9 C 0.8215(19) 0.4249(15) 0.1590(10) 0.051(5) Uani 1 1 d . .
H9A H 0.796773 0.388731 0.197991 0.061 Uiso 1 1 calc R U
H9B H 0.811160 0.382743 0.130363 0.061 Uiso 1 1 calc R U
C10 C 0.6348(18) 0.4918(17) 0.1646(10) 0.058(5) Uani 1 1 d . .
H10A H 0.619147 0.460373 0.132458 0.069 Uiso 1 1 calc R U
H10B H 0.620583 0.443738 0.200128 0.069 Uiso 1 1 calc R U
C11 C 0.5599(18) 0.5806(17) 0.1723(10) 0.052(5) Uani 1 1 d . .
H11A H 0.483851 0.559096 0.183988 0.063 Uiso 1 1 calc R U
H11B H 0.566160 0.623855 0.134876 0.063 Uiso 1 1 calc R U
C12 C 0.5110(18) 0.6980(17) 0.2317(8) 0.050(5) Uani 1 1 d . .
H12 H 0.450093 0.697181 0.213646 0.060 Uiso 1 1 calc R U
C13 C 0.5034(16) 0.7700(16) 0.2733(9) 0.046(4) Uani 1 1 d . .
C14 C 0.4100(19) 0.8328(19) 0.2818(10) 0.064(6) Uani 1 1 d . .
H14 H 0.351556 0.823721 0.263291 0.076 Uiso 1 1 calc R U
C15 C 0.400(2) 0.905(2) 0.3151(13) 0.082(7) Uani 1 1 d . .
H15 H 0.335561 0.944639 0.321977 0.099 Uiso 1 1 calc R U
C16 C 0.493(2) 0.9197(18) 0.3395(11) 0.067(6) Uani 1 1 d . .
H16 H 0.490352 0.974727 0.359556 0.081 Uiso 1 1 calc R U
C17 C 0.584(2) 0.8606(16) 0.3363(10) 0.060(5) Uani 1 1 d . .
H17 H 0.638878 0.869856 0.357210 0.072 Uiso 1 1 calc R U
C18 C 0.5961(18) 0.7833(16) 0.3002(9) 0.051(5) Uani 1 1 d . .
C19 C 0.7864(17) 0.5788(15) 0.0920(9) 0.042(4) Uani 1 1 d . .
H19A H 0.861263 0.601507 0.088089 0.051 Uiso 1 1 calc R U
H19B H 0.737431 0.637663 0.089684 0.051 Uiso 1 1 calc R U
C20 C 0.782(2) 0.5230(17) 0.0406(10) 0.063(6) Uani 1 1 d . .
H20A H 0.834131 0.465832 0.040517 0.076 Uiso 1 1 calc R U
H20B H 0.708369 0.499204 0.043499 0.076 Uiso 1 1 calc R U
C21 C 0.7475(16) 0.5904(14) -0.0480(9) 0.039(4) Uani 1 1 d . .
H21 H 0.690665 0.544752 -0.038426 0.047 Uiso 1 1 calc R U
C22 C 0.7591(15) 0.6581(14) -0.1039(9) 0.039(4) Uani 1 1 d . .
C23 C 0.6910(16) 0.6379(16) -0.1446(9) 0.044(4) Uani 1 1 d . .
C24 C 0.7083(18) 0.7065(16) -0.1993(9) 0.052(5) Uani 1 1 d . .
H24 H 0.664410 0.702590 -0.227071 0.062 Uiso 1 1 calc R U
C25 C 0.7893(19) 0.7777(17) -0.2109(10) 0.055(5) Uani 1 1 d . .
H25 H 0.797711 0.821290 -0.246104 0.066 Uiso 1 1 calc R U
C26 C 0.8570(18) 0.7858(16) -0.1722(9) 0.050(5) Uani 1 1 d . .
H26 H 0.914012 0.831310 -0.182427 0.060 Uiso 1 1 calc R U
C27 C 0.8419(17) 0.7289(15) -0.1199(9) 0.047(4) Uani 1 1 d . .
H27 H 0.887341 0.736460 -0.093464 0.056 Uiso 1 1 calc R U
C28 C 0.437(4) 0.371(3) 0.3377(17) 0.125(12) Uani 1 1 d . .
H28A H 0.487795 0.419727 0.314366 0.150 Uiso 1 1 calc R U
H28B H 0.382907 0.359933 0.314083 0.150 Uiso 1 1 calc R U
C29 C 0.381(3) 0.411(2) 0.3864(15) 0.101(9) Uani 1 1 d . .
H29A H 0.327877 0.462547 0.374721 0.122 Uiso 1 1 calc R U
H29B H 0.340254 0.359416 0.414271 0.122 Uiso 1 1 calc R U
C30 C 0.476(2) 0.5511(17) 0.3907(11) 0.066(5) Uani 1 1 d . .
H30A H 0.407100 0.589161 0.389234 0.079 Uiso 1 1 calc R U
H30B H 0.519203 0.555864 0.350934 0.079 Uiso 1 1 calc R U
C31 C 0.538(2) 0.5956(19) 0.4278(11) 0.067(6) Uani 1 1 d . .
H31A H 0.544958 0.666930 0.414787 0.081 Uiso 1 1 calc R U
H31B H 0.499387 0.586027 0.468453 0.081 Uiso 1 1 calc R U
C32 C 0.718(2) 0.603(2) 0.4462(14) 0.086(8) Uani 1 1 d . .
H32A H 0.694974 0.598590 0.488604 0.103 Uiso 1 1 calc R U
H32B H 0.716855 0.672557 0.429187 0.103 Uiso 1 1 calc R U
C33 C 0.827(2) 0.559(2) 0.4316(13) 0.088(7) Uani 1 1 d . .
H33A H 0.852296 0.579856 0.389811 0.106 Uiso 1 1 calc R U
H33B H 0.873373 0.590848 0.451919 0.106 Uiso 1 1 calc R U
C34 C 0.560(3) 0.235(2) 0.2990(14) 0.099(8) Uani 1 1 d . .
H34A H 0.578548 0.288755 0.266774 0.119 Uiso 1 1 calc R U
H34B H 0.510453 0.191674 0.286959 0.119 Uiso 1 1 calc R U
C35 C 0.663(3) 0.176(2) 0.3056(13) 0.090(7) Uani 1 1 d . .
H35A H 0.650327 0.131241 0.342464 0.108 Uiso 1 1 calc R U
H35B H 0.683603 0.136165 0.273686 0.108 Uiso 1 1 calc R U
C36 C 0.844(3) 0.192(2) 0.3076(13) 0.092(8) Uani 1 1 d . .
H36A H 0.867116 0.154273 0.274544 0.110 Uiso 1 1 calc R U
H36B H 0.839099 0.145254 0.343840 0.110 Uiso 1 1 calc R U
C37 C 0.923(3) 0.268(2) 0.3057(12) 0.087(7) Uani 1 1 d . .
H37A H 0.998209 0.240316 0.296419 0.105 Uiso 1 1 calc R U
H37B H 0.913989 0.322734 0.274904 0.105 Uiso 1 1 calc R U
C38 C 0.965(2) 0.3881(19) 0.3561(11) 0.070(6) Uani 1 1 d . .
H38A H 0.935839 0.440563 0.329594 0.084 Uiso 1 1 calc R U
H38B H 1.041729 0.374549 0.338586 0.084 Uiso 1 1 calc R U
C39 C 0.962(2) 0.428(2) 0.4154(11) 0.076(7) Uani 1 1 d . .
H39A H 0.991556 0.376305 0.442229 0.091 Uiso 1 1 calc R U
H39B H 1.008403 0.485510 0.408711 0.091 Uiso 1 1 calc R U
C40 C 0.449(4) 0.198(3) 0.3914(17) 0.142(11) Uani 1 1 d . .
H40A H 0.370230 0.200675 0.391791 0.171 Uiso 1 1 calc R U
H40B H 0.478550 0.135538 0.377261 0.171 Uiso 1 1 calc R U
C41 C 0.463(3) 0.191(3) 0.4498(16) 0.129(12) Uani 1 1 d . .
H41A H 0.423809 0.134110 0.473235 0.155 Uiso 1 1 calc R U
H41B H 0.432288 0.251123 0.465938 0.155 Uiso 1 1 calc R U
C42 C 0.595(3) 0.155(2) 0.5097(14) 0.109(7) Uani 1 1 d . .
H42A H 0.582798 0.084482 0.522185 0.131 Uiso 1 1 calc R U
H42B H 0.540948 0.192081 0.535590 0.131 Uiso 1 1 calc R U
C43 C 0.706(3) 0.177(2) 0.5161(14) 0.108(8) Uani 1 1 d . .
H43A H 0.717650 0.150445 0.555390 0.130 Uiso 1 1 calc R U
H43B H 0.761158 0.146186 0.487873 0.130 Uiso 1 1 calc R U
C44 C 0.811(4) 0.308(3) 0.5206(13) 0.119(10) Uani 1 1 d . .
H44A H 0.874022 0.272625 0.499364 0.142 Uiso 1 1 calc R U
H44B H 0.808403 0.288022 0.562420 0.142 Uiso 1 1 calc R U
C45 C 0.826(3) 0.418(3) 0.5055(12) 0.103(8) Uani 1 1 d . .
H45A H 0.758229 0.452413 0.523007 0.123 Uiso 1 1 calc R U
H45B H 0.885310 0.436614 0.523327 0.123 Uiso 1 1 calc R U
K2 K 0.7301(3) 0.1075(3) 0.01330(19) 0.0360(10) Uani 1 1 d . .
O12 O 0.8832(11) 0.0710(10) 0.0866(6) 0.045(3) Uani 1 1 d . .
O13 O 0.9429(10) 0.1734(10) -0.0256(6) 0.048(3) Uani 1 1 d . .
O14 O 0.5679(11) 0.1661(10) 0.1041(6) 0.044(3) Uani 1 1 d . .
O15 O 0.6413(10) 0.3004(9) 0.0037(6) 0.043(3) Uani 1 1 d . .
O16 O 0.6658(11) -0.0860(10) 0.0126(6) 0.047(3) Uani 1 1 d . .
O17 O 0.6796(10) 0.0470(10) -0.0916(6) 0.040(3) Uani 1 1 d . .
N7 N 0.6773(13) -0.0270(13) 0.1264(7) 0.047(3) Uani 1 1 d . .
N8 N 0.7806(13) 0.2433(12) -0.1015(7) 0.043(3) Uani 1 1 d . .
C46 C 0.7597(17) -0.0282(17) 0.1606(10) 0.053(5) Uani 1 1 d . .
H46A H 0.756261 -0.090499 0.187467 0.063 Uiso 1 1 calc R U
H46B H 0.743888 0.026265 0.184170 0.063 Uiso 1 1 calc R U
C47 C 0.8729(16) -0.0185(16) 0.1254(9) 0.046(5) Uani 1 1 d . .
H47A H 0.925521 -0.020555 0.151509 0.055 Uiso 1 1 calc R U
H47B H 0.890611 -0.074539 0.103188 0.055 Uiso 1 1 calc R U
C48 C 0.9986(17) 0.0896(17) 0.0602(10) 0.051(5) Uani 1 1 d . .
H48A H 1.030759 0.035170 0.038771 0.062 Uiso 1 1 calc R U
H48B H 1.040989 0.094958 0.090361 0.062 Uiso 1 1 calc R U
C49 C 1.0004(18) 0.1841(17) 0.0197(10) 0.055(5) Uani 1 1 d . .
H49A H 0.965445 0.237580 0.041199 0.067 Uiso 1 1 calc R U
H49B H 1.076569 0.201553 0.002842 0.067 Uiso 1 1 calc R U
C50 C 0.9618(17) 0.2572(17) -0.0708(10) 0.056(5) Uani 1 1 d . .
H50A H 1.040474 0.261916 -0.087258 0.067 Uiso 1 1 calc R U
H50B H 0.936103 0.318597 -0.054713 0.067 Uiso 1 1 calc R U
C51 C 0.8984(17) 0.2421(17) -0.1180(10) 0.055(5) Uani 1 1 d . .
H51A H 0.918649 0.294128 -0.151136 0.066 Uiso 1 1 calc R U
H51B H 0.922764 0.178435 -0.131465 0.066 Uiso 1 1 calc R U
C52 C 0.5699(17) 0.0013(16) 0.1566(10) 0.055(5) Uani 1 1 d . .
H52A H 0.555349 -0.036223 0.195905 0.066 Uiso 1 1 calc R U
H52B H 0.513896 -0.014901 0.135796 0.066 Uiso 1 1 calc R U
C53 C 0.562(2) 0.1114(17) 0.1610(10) 0.057(5) Uani 1 1 d . .
H53A H 0.492726 0.127660 0.186189 0.068 Uiso 1 1 calc R U
H53B H 0.622690 0.129315 0.178170 0.068 Uiso 1 1 calc R U
C54 C 0.5687(17) 0.2653(15) 0.1048(10) 0.048(4) Uani 1 1 d . .
H54A H 0.639475 0.282819 0.112314 0.057 Uiso 1 1 calc R U
H54B H 0.510728 0.284299 0.136268 0.057 Uiso 1 1 calc R U
C55 C 0.5507(16) 0.3203(14) 0.0482(10) 0.045(4) Uani 1 1 d . .
H55A H 0.482532 0.299594 0.039165 0.054 Uiso 1 1 calc R U
H55B H 0.543885 0.391649 0.050541 0.054 Uiso 1 1 calc R U
C56 C 0.6271(17) 0.3420(14) -0.0522(9) 0.045(4) Uani 1 1 d . .
H56A H 0.596787 0.409911 -0.051477 0.054 Uiso 1 1 calc R U
H56B H 0.575564 0.303116 -0.065573 0.054 Uiso 1 1 calc R U
C57 C 0.7379(17) 0.3424(15) -0.0932(9) 0.049(5) Uani 1 1 d . .
H57A H 0.730594 0.379702 -0.131087 0.059 Uiso 1 1 calc R U
H57B H 0.790418 0.376331 -0.077463 0.059 Uiso 1 1 calc R U
C58 C 0.6675(19) -0.1313(17) 0.1127(11) 0.061(5) Uani 1 1 d . .
H58A H 0.741931 -0.160187 0.103133 0.073 Uiso 1 1 calc R U
H58B H 0.629842 -0.170964 0.148336 0.073 Uiso 1 1 calc R U
C59 C 0.6105(19) -0.1420(18) 0.0659(11) 0.064(6) Uani 1 1 d . .
H59A H 0.610128 -0.212164 0.061066 0.076 Uiso 1 1 calc R U
H59B H 0.534088 -0.117694 0.075432 0.076 Uiso 1 1 calc R U
C60 C 0.6226(19) -0.1058(16) -0.0354(10) 0.056(5) Uani 1 1 d . .
H60A H 0.546003 -0.081238 -0.031430 0.067 Uiso 1 1 calc R U
H60B H 0.623744 -0.177548 -0.035886 0.067 Uiso 1 1 calc R U
C61 C 0.6872(18) -0.0577(16) -0.0902(10) 0.051(5) Uani 1 1 d . .
H61A H 0.764289 -0.080492 -0.093594 0.062 Uiso 1 1 calc R U
H61B H 0.659634 -0.075819 -0.123237 0.062 Uiso 1 1 calc R U
C62 C 0.744(2) 0.0943(18) -0.1434(10) 0.063(6) Uani 1 1 d . .
H62A H 0.721169 0.075159 -0.177386 0.076 Uiso 1 1 calc R U
H62B H 0.821881 0.073685 -0.144955 0.076 Uiso 1 1 calc R U
C63 C 0.732(2) 0.2037(17) -0.1445(10) 0.059(5) Uani 1 1 d . .
H63A H 0.765087 0.235596 -0.183479 0.070 Uiso 1 1 calc R U
H63B H 0.653131 0.221891 -0.138082 0.070 Uiso 1 1 calc R U

loop_
_atom_site_aniso_label
_atom_site_aniso_U_11
_atom_site_aniso_U_22
_atom_site_aniso_U_33
_atom_site_aniso_U_23
_atom_site_aniso_U_13
_atom_site_aniso_U_12
U1 0.0444(5) 0.0438(5) 0.0388(5) -0.0119(4) -0.0136(4) 0.0063(3)
K1 0.085(4) 0.046(3) 0.037(3) -0.010(2) 0.002(3) 0.004(3)
O1 0.056(7) 0.093(12) 0.062(10) -0.046(9) -0.027(7) 0.032(7)
O2 0.051(7) 0.056(8) 0.073(10) -0.027(8) -0.015(7) 0.005(6)
O3 0.095(9) 0.051(7) 0.036(7) -0.024(6) -0.032(6) 0.024(6)
O4 0.053(8) 0.043(7) 0.061(9) -0.019(7) -0.029(6) 0.008(6)
O5 0.042(8) 0.079(10) 0.024(8) -0.015(6) 0.000(6) -0.003(6)
O6 0.108(11) 0.055(8) 0.067(11) 0.013(7) -0.037(8) -0.004(7)
O7 0.080(8) 0.054(8) 0.054(9) -0.026(7) -0.005(7) 0.005(6)
O8 0.123(10) 0.050(9) 0.036(8) -0.018(7) -0.009(8) 0.017(7)
O9 0.101(11) 0.069(10) 0.055(9) -0.015(7) -0.017(8) 0.022(7)
O10 0.150(14) 0.071(11) 0.089(11) 0.001(10) 0.017(10) 0.020(10)
O11 0.148(16) 0.092(10) 0.046(10) 0.012(9) -0.014(9) 0.043(9)
N1 0.076(9) 0.045(10) 0.053(11) -0.014(8) -0.027(7) 0.020(7)
N2 0.052(7) 0.037(7) 0.038(7) -0.003(6) -0.012(6) -0.007(5)
N3 0.051(8) 0.046(9) 0.048(10) -0.008(7) -0.002(7) -0.010(6)
N4 0.072(12) 0.042(10) 0.047(8) -0.007(7) -0.023(8) -0.009(8)
N5 0.076(10) 0.104(11) 0.051(9) -0.025(8) -0.003(8) 0.015(8)
N6 0.116(13) 0.079(11) 0.090(13) -0.026(9) -0.020(10) -0.020(9)
C1 0.057(8) 0.091(17) 0.079(15) -0.047(13) -0.032(9) 0.028(9)
C2 0.071(10) 0.081(16) 0.057(15) -0.029(12) -0.030(10) 0.012(10)
C3 0.070(11) 0.090(17) 0.065(15) -0.021(12) -0.036(11) 0.015(11)
C4 0.078(13) 0.084(15) 0.032(12) 0.007(9) -0.032(10) 0.029(10)
C5 0.059(9) 0.101(16) 0.026(11) -0.010(10) -0.019(9) 0.044(10)
C6 0.068(9) 0.076(14) 0.050(12) -0.017(10) -0.032(9) 0.044(9)
C7 0.075(11) 0.084(15) 0.038(13) -0.018(11) -0.026(10) 0.039(10)
C8 0.073(9) 0.052(13) 0.043(13) -0.015(9) -0.012(10) 0.011(9)
C9 0.075(9) 0.037(9) 0.041(13) -0.012(8) -0.010(10) 0.007(7)
C10 0.056(8) 0.067(12) 0.048(14) -0.002(9) -0.005(9) -0.014(7)
C11 0.045(10) 0.071(12) 0.041(12) -0.005(9) -0.009(9) -0.015(8)
C12 0.051(11) 0.073(11) 0.018(10) 0.007(7) 0.003(8) 0.001(8)
C13 0.033(8) 0.060(11) 0.032(10) 0.007(7) 0.017(7) 0.000(7)
C14 0.045(10) 0.085(14) 0.051(14) -0.005(10) 0.003(9) 0.020(9)
C15 0.079(14) 0.079(16) 0.078(18) -0.016(12) 0.007(12) 0.029(12)
C16 0.080(13) 0.056(13) 0.050(15) -0.005(10) 0.020(10) 0.008(9)
C17 0.079(12) 0.052(11) 0.040(13) -0.005(9) 0.011(10) 0.004(9)
C18 0.050(9) 0.055(11) 0.041(12) -0.004(8) 0.003(8) 0.006(7)
C19 0.042(11) 0.044(11) 0.040(8) -0.002(6) -0.008(8) 0.001(8)
C20 0.100(18) 0.046(12) 0.047(8) -0.006(7) -0.025(10) -0.005(11)
C21 0.042(11) 0.037(10) 0.039(8) -0.015(7) -0.005(7) 0.007(8)
C22 0.033(9) 0.042(10) 0.039(8) -0.014(6) 0.001(6) 0.017(6)
C23 0.032(10) 0.064(11) 0.033(8) -0.020(7) 0.005(7) 0.010(7)
C24 0.062(12) 0.058(11) 0.037(9) -0.020(7) -0.004(8) 0.015(8)
C25 0.064(12) 0.064(13) 0.031(10) -0.011(9) 0.005(8) 0.011(8)
C26 0.054(12) 0.049(12) 0.040(10) -0.009(7) 0.005(8) 0.008(8)
C27 0.048(11) 0.045(11) 0.044(10) -0.007(7) -0.001(8) 0.010(7)
C28 0.16(3) 0.113(18) 0.11(2) -0.040(14) -0.044(19) 0.026(17)
C29 0.15(2) 0.075(16) 0.10(2) -0.030(14) -0.057(16) 0.000(12)
C30 0.079(12) 0.052(9) 0.059(15) 0.012(9) -0.014(9) 0.010(8)
C31 0.081(11) 0.061(13) 0.052(14) 0.002(11) -0.002(10) 0.005(9)
C32 0.099(13) 0.085(16) 0.09(2) -0.057(16) -0.027(13) 0.011(10)
C33 0.095(12) 0.102(12) 0.075(18) -0.035(12) -0.025(14) 0.015(11)
C34 0.130(15) 0.092(19) 0.083(16) -0.031(14) -0.031(14) 0.007(13)
C35 0.153(15) 0.052(14) 0.08(2) -0.013(14) -0.043(15) 0.008(9)
C36 0.139(14) 0.077(16) 0.067(18) -0.050(14) -0.023(14) 0.042(10)
C37 0.110(14) 0.092(17) 0.059(13) -0.033(13) -0.012(14) 0.041(12)
C38 0.085(15) 0.066(12) 0.061(13) -0.016(11) -0.022(11) 0.034(9)
C39 0.067(12) 0.110(18) 0.055(12) -0.023(12) -0.020(9) 0.021(11)
C40 0.20(3) 0.12(2) 0.097(16) -0.009(16) -0.014(15) -0.05(2)
C41 0.146(17) 0.14(3) 0.087(15) -0.012(19) 0.009(16) -0.03(2)
C42 0.127(17) 0.088(18) 0.083(13) 0.000(16) 0.031(14) 0.046(13)
C43 0.115(17) 0.089(11) 0.078(19) 0.034(15) 0.036(13) 0.048(12)
C44 0.17(3) 0.143(16) 0.035(16) 0.010(14) -0.031(17) 0.029(16)
C45 0.13(2) 0.139(15) 0.041(10) -0.038(12) -0.007(12) 0.029(14)
K2 0.031(2) 0.036(2) 0.043(3) -0.011(2) -0.0086(19) 0.0003(18)
O12 0.042(6) 0.047(7) 0.050(8) -0.010(5) -0.014(6) 0.006(5)
O13 0.036(7) 0.055(8) 0.055(7) -0.003(6) -0.012(6) -0.011(6)
O14 0.047(8) 0.045(6) 0.042(7) -0.011(5) -0.008(6) -0.001(6)
O15 0.042(7) 0.035(7) 0.051(6) -0.012(5) -0.007(5) 0.007(6)
O16 0.044(8) 0.039(7) 0.061(7) -0.006(5) -0.016(6) -0.001(6)
O17 0.032(7) 0.051(6) 0.039(7) -0.019(5) -0.006(5) 0.005(5)
N7 0.044(7) 0.059(8) 0.031(8) 0.006(6) -0.001(6) 0.007(6)
N8 0.045(7) 0.043(7) 0.039(8) 0.001(6) -0.007(6) 0.006(6)
C46 0.053(8) 0.055(13) 0.047(12) 0.001(9) -0.014(6) 0.021(8)
C47 0.048(8) 0.057(11) 0.039(11) -0.006(8) -0.024(7) 0.006(8)
C48 0.041(8) 0.069(12) 0.050(12) -0.013(8) -0.018(8) -0.002(8)
C49 0.042(12) 0.065(12) 0.063(11) -0.008(8) -0.015(9) -0.015(9)
C50 0.036(10) 0.062(13) 0.058(11) 0.002(8) 0.003(8) 0.013(9)
C51 0.046(7) 0.048(13) 0.060(11) 0.010(10) -0.002(8) 0.015(8)
C52 0.039(8) 0.057(8) 0.059(14) 0.007(9) 0.000(8) 0.005(8)
C53 0.069(15) 0.063(9) 0.039(10) -0.012(7) -0.012(10) 0.008(9)
C54 0.043(12) 0.048(7) 0.057(9) -0.019(7) -0.010(9) -0.006(8)
C55 0.038(10) 0.028(9) 0.065(9) -0.009(7) 0.004(7) -0.002(8)
C56 0.052(10) 0.021(10) 0.061(8) -0.009(8) -0.010(7) 0.011(8)
C57 0.057(10) 0.039(9) 0.044(10) 0.008(8) -0.010(8) 0.013(8)
C58 0.054(13) 0.063(10) 0.064(11) -0.004(10) -0.013(10) 0.014(9)
C59 0.051(13) 0.065(14) 0.076(10) 0.010(9) -0.026(9) -0.013(10)
C60 0.064(13) 0.042(11) 0.072(9) -0.026(8) -0.017(8) -0.011(10)
C61 0.049(12) 0.053(7) 0.059(9) -0.022(8) -0.022(9) 0.011(8)
C62 0.076(15) 0.072(9) 0.039(11) -0.019(8) 0.002(9) -0.007(10)
C63 0.073(13) 0.069(9) 0.032(11) -0.007(8) -0.002(10) -0.010(10)

loop_
_atom_type_symbol
_atom_type_description
_atom_type_scat_dispersion_real
_atom_type_scat_dispersion_imag
_atom_type_scat_source
C C 0.0033 0.0016 'International Tables Vol C Tables 4.2.6.8 and 6.1.1.4'
H H 0.0000 0.0000 'International Tables Vol C Tables 4.2.6.8 and 6.1.1.4'
K K 0.2009 0.2494 'International Tables Vol C Tables 4.2.6.8 and 6.1.1.4'
N N 0.0061 0.0033 'International Tables Vol C Tables 4.2.6.8 and 6.1.1.4'
O O 0.0106 0.0060 'International Tables Vol C Tables 4.2.6.8 and 6.1.1.4'
U U -9.6767 9.6646 'International Tables Vol C Tables 4.2.6.8 and 6.1.1.4'

loop_
_geom_angle_atom_site_label_1
_geom_angle_atom_site_label_2
_geom_angle_atom_site_label_3
_geom_angle
O4 U1 O3 173.7(6)
O4 U1 O1 90.4(6)
O3 U1 O1 94.4(6)
O4 U1 O2 90.0(6)
O3 U1 O2 94.3(6)
O1 U1 O2 86.7(5)
O4 U1 N3 91.6(6)
O3 U1 N3 85.7(6)
O1 U1 N3 155.1(5)
O2 U1 N3 68.5(5)
O4 U1 N1 90.0(6)
O3 U1 N1 87.7(6)
O1 U1 N1 71.2(5)
O2 U1 N1 157.9(5)
N3 U1 N1 133.5(6)
O4 U1 N2 89.1(5)
O3 U1 N2 84.6(5)
O1 U1 N2 137.2(5)
O2 U1 N2 136.1(5)
N3 U1 N2 67.6(5)
N1 U1 N2 66.0(5)
O7 K1 O9 119.6(6)
O7 K1 O3 76.0(5)
O9 K1 O3 85.0(5)
O7 K1 O8 154.9(5)
O9 K1 O8 60.6(6)
O3 K1 O8 79.1(4)
O7 K1 N5 61.5(6)
O9 K1 N5 62.7(6)
O3 K1 N5 92.3(6)
O8 K1 N5 123.1(6)
O7 K1 O11 90.7(6)
O9 K1 O11 81.4(6)
O3 K1 O11 153.1(7)
O8 K1 O11 113.3(5)
N5 K1 O11 60.8(7)
O7 K1 O6 60.1(5)
O9 K1 O6 176.7(5)
O3 K1 O6 91.7(5)
O8 K1 O6 118.2(6)
N5 K1 O6 118.3(5)
O11 K1 O6 101.9(6)
O7 K1 O10 123.7(5)
O9 K1 O10 101.5(6)
O3 K1 O10 148.7(6)
O8 K1 O10 77.8(6)
N5 K1 O10 118.0(7)
O11 K1 O10 57.5(7)
O6 K1 O10 80.9(6)
O7 K1 N6 115.8(6)
O9 K1 N6 122.5(6)
O3 K1 N6 94.2(6)
O8 K1 N6 62.9(6)
N5 K1 N6 172.1(7)
O11 K1 N6 112.7(7)
O6 K1 N6 57.0(6)
O10 K1 N6 56.4(7)
O7 K1 C30 42.4(6)
O9 K1 C30 154.0(6)
O3 K1 C30 72.8(5)
O8 K1 C30 125.7(6)
N5 K1 C30 103.9(6)
O11 K1 C30 112.7(6)
O6 K1 C30 23.7(5)
O10 K1 C30 104.5(6)
N6 K1 C30 73.7(7)
C1 O1 U1 143.4(14)
C18 O2 U1 142.9(15)
U1 O3 K1 160.0(7)
C29 O6 C30 115(2)
C29 O6 K1 116.8(18)
C30 O6 K1 96.5(14)
C31 O7 C32 112.3(18)
C31 O7 K1 122.4(14)
C32 O7 K1 124.9(14)
C36 O8 C35 113(2)
C36 O8 K1 112.9(15)
C35 O8 K1 112.5(16)
C38 O9 C37 112(2)
C38 O9 K1 103.0(13)
C37 O9 K1 108.7(16)
C42 O10 C41 113(3)
C42 O10 K1 113(2)
C41 O10 K1 108(2)
C44 O11 C43 112(3)
C44 O11 K1 114.2(18)
C43 O11 K1 111.8(19)
C7 N1 C8 115.4(18)
C7 N1 U1 129.5(15)
C8 N1 U1 114.6(13)
C9 N2 C10 108.3(16)
C9 N2 C19 112.8(16)
C10 N2 C19 112.1(16)
C9 N2 U1 104.7(12)
C10 N2 U1 107.7(12)
C19 N2 U1 110.9(11)
C12 N3 C11 110.7(19)
C12 N3 U1 133.3(16)
C11 N3 U1 115.0(12)
C21 N4 C20 112.6(19)
C33 N5 C39 114(2)
C33 N5 C45 110(2)
C39 N5 C45 112(2)
C33 N5 K1 102.4(16)
C39 N5 K1 111.0(16)
C45 N5 K1 107.1(19)
C40 N6 C28 121(3)
C40 N6 C34 107(3)
C28 N6 C34 118(3)
C40 N6 K1 112(2)
C28 N6 K1 96(2)
C34 N6 K1 99.6(19)
O1 C1 C2 121(2)
O1 C1 C6 124(2)
C2 C1 C6 115(2)
C1 C2 C3 122(2)
C1 C2 H2 119.0
C3 C2 H2 119.0
C4 C3 C2 122(2)
C4 C3 H3 119.1
C2 C3 H3 119.1
C3 C4 C5 119(2)
C3 C4 H4 120.5
C5 C4 H4 120.5
C4 C5 C6 120(2)
C4 C5 H5 120.1
C6 C5 H5 120.1
C5 C6 C1 121(2)
C5 C6 C7 115(2)
C1 C6 C7 123(2)
N1 C7 C6 128(2)
N1 C7 H7 116.0
C6 C7 H7 116.0
C9 C8 N1 112.3(18)
C9 C8 H8A 109.1
N1 C8 H8A 109.1
C9 C8 H8B 109.1
N1 C8 H8B 109.1
H8A C8 H8B 107.9
C8 C9 N2 111.2(17)
C8 C9 H9A 109.4
N2 C9 H9A 109.4
C8 C9 H9B 109.4
N2 C9 H9B 109.4
H9A C9 H9B 108.0
C11 C10 N2 112.0(18)
C11 C10 H10A 109.2
N2 C10 H10A 109.2
C11 C10 H10B 109.2
N2 C10 H10B 109.2
H10A C10 H10B 107.9
C10 C11 N3 112.8(18)
C10 C11 H11A 109.0
N3 C11 H11A 109.0
C10 C11 H11B 109.0
N3 C11 H11B 109.0
H11A C11 H11B 107.8
N3 C12 C13 128(2)
N3 C12 H12 115.9
C13 C12 H12 115.9
C14 C13 C18 120(2)
C14 C13 C12 119(2)
C18 C13 C12 120.5(18)
C15 C14 C13 123(3)
C15 C14 H14 118.6
C13 C14 H14 118.6
C14 C15 C16 117(2)
C14 C15 H15 121.7
C16 C15 H15 121.7
C17 C16 C15 125(3)
C17 C16 H16 117.5
C15 C16 H16 117.5
C16 C17 C18 119(3)
C16 C17 H17 120.7
C18 C17 H17 120.7
O2 C18 C17 120(2)
O2 C18 C13 123(2)
C17 C18 C13 116(2)
N2 C19 C20 114.6(17)
N2 C19 H19A 108.6
C20 C19 H19A 108.6
N2 C19 H19B 108.6
C20 C19 H19B 108.6
H19A C19 H19B 107.6
N4 C20 C19 107.2(17)
N4 C20 H20A 110.3
C19 C20 H20A 110.3
N4 C20 H20B 110.3
C19 C20 H20B 110.3
H20A C20 H20B 108.5
N4 C21 C22 122.2(19)
N4 C21 H21 118.9
C22 C21 H21 118.9
C27 C22 C23 121.9(19)
C27 C22 C21 121.2(19)
C23 C22 C21 116.3(18)
O5 C23 C22 125(2)
O5 C23 C24 121(2)
C22 C23 C24 113(2)
C25 C24 C23 121(2)
C25 C24 H24 119.5
C23 C24 H24 119.5
C26 C25 C24 122(2)
C26 C25 H25 119.0
C24 C25 H25 119.0
C27 C26 C25 120(2)
C27 C26 H26 119.9
C25 C26 H26 119.9
C26 C27 C22 121(2)
C26 C27 H27 119.4
C22 C27 H27 119.4
C29 C28 N6 117(3)
C29 C28 H28A 108.2
N6 C28 H28A 108.2
C29 C28 H28B 108.2
N6 C28 H28B 108.2
H28A C28 H28B 107.3
O6 C29 C28 110(3)
O6 C29 H29A 109.7
C28 C29 H29A 109.7
O6 C29 H29B 109.7
C28 C29 H29B 109.7
H29A C29 H29B 108.2
O6 C30 C31 112.5(19)
O6 C30 K1 59.8(12)
C31 C30 K1 83.4(14)
O6 C30 H30A 109.1
C31 C30 H30A 109.1
K1 C30 H30A 166.5
O6 C30 H30B 109.1
C31 C30 H30B 109.1
K1 C30 H30B 71.5
H30A C30 H30B 107.8
O7 C31 C30 109(2)
O7 C31 H31A 109.9
C30 C31 H31A 109.9
O7 C31 H31B 109.9
C30 C31 H31B 109.9
H31A C31 H31B 108.3
O7 C32 C33 108(2)
O7 C32 H32A 110.1
C33 C32 H32A 110.1
O7 C32 H32B 110.1
C33 C32 H32B 110.1
H32A C32 H32B 108.4
N5 C33 C32 124(3)
N5 C33 H33A 106.4
C32 C33 H33A 106.4
N5 C33 H33B 106.4
C32 C33 H33B 106.4
H33A C33 H33B 106.5
N6 C34 C35 119(3)
N6 C34 H34A 107.6
C35 C34 H34A 107.6
N6 C34 H34B 107.6
C35 C34 H34B 107.6
H34A C34 H34B 107.1
O8 C35 C34 110(2)
O8 C35 H35A 109.7
C34 C35 H35A 109.7
O8 C35 H35B 109.7
C34 C35 H35B 109.7
H35A C35 H35B 108.2
O8 C36 C37 106(2)
O8 C36 H36A 110.5
C37 C36 H36A 110.5
O8 C36 H36B 110.5
C37 C36 H36B 110.5
H36A C36 H36B 108.7
O9 C37 C36 110(3)
O9 C37 H37A 109.6
C36 C37 H37A 109.6
O9 C37 H37B 109.6
C36 C37 H37B 109.6
H37A C37 H37B 108.1
O9 C38 C39 115(2)
O9 C38 H38A 108.4
C39 C38 H38A 108.4
O9 C38 H38B 108.4
C39 C38 H38B 108.4
H38A C38 H38B 107.5
N5 C39 C38 111(2)
N5 C39 H39A 109.4
C38 C39 H39A 109.4
N5 C39 H39B 109.4
C38 C39 H39B 109.4
H39A C39 H39B 108.0
C41 C40 N6 120(4)
C41 C40 H40A 107.4
N6 C40 H40A 107.4
C41 C40 H40B 107.4
N6 C40 H40B 107.4
H40A C40 H40B 106.9
C40 C41 O10 110(3)
C40 C41 H41A 109.7
O10 C41 H41A 109.7
C40 C41 H41B 109.7
O10 C41 H41B 109.7
H41A C41 H41B 108.2
O10 C42 C43 114(3)
O10 C42 H42A 108.8
C43 C42 H42A 108.8
O10 C42 H42B 108.8
C43 C42 H42B 108.8
H42A C42 H42B 107.7
O11 C43 C42 110(2)
O11 C43 H43A 109.8
C42 C43 H43A 109.8
O11 C43 H43B 109.8
C42 C43 H43B 109.8
H43A C43 H43B 108.2
O11 C44 C45 110(3)
O11 C44 H44A 109.6
C45 C44 H44A 109.6
O11 C44 H44B 109.6
C45 C44 H44B 109.6
H44A C44 H44B 108.1
N5 C45 C44 115(2)
N5 C45 H45A 108.6
C44 C45 H45A 108.6
N5 C45 H45B 108.6
C44 C45 H45B 108.6
H45A C45 H45B 107.5
O13 K2 O15 92.1(4)
O13 K2 O12 60.2(4)
O15 K2 O12 114.7(4)
O13 K2 O16 124.7(4)
O15 K2 O16 138.9(4)
O12 K2 O16 100.7(4)
O13 K2 O14 128.9(4)
O15 K2 O14 60.2(4)
O12 K2 O14 91.5(4)
O16 K2 O14 100.4(4)
O13 K2 O17 102.0(4)
O15 K2 O17 99.4(4)
O12 K2 O17 141.0(4)
O16 K2 O17 58.9(4)
O14 K2 O17 123.1(4)
O13 K2 N7 119.2(5)
O15 K2 N7 119.9(5)
O12 K2 N7 59.6(4)
O16 K2 N7 61.1(5)
O14 K2 N7 60.3(4)
O17 K2 N7 119.2(5)
O13 K2 N8 61.6(4)
O15 K2 N8 60.0(4)
O12 K2 N8 121.1(4)
O16 K2 N8 118.5(5)
O14 K2 N8 119.4(4)
O17 K2 N8 60.2(4)
N7 K2 N8 179.2(5)
C47 O12 C48 111.2(14)
C47 O12 K2 116.3(11)
C48 O12 K2 117.2(11)
C49 O13 C50 109.9(16)
C49 O13 K2 114.5(12)
C50 O13 K2 118.8(11)
C54 O14 C53 112.0(16)
C54 O14 K2 110.9(12)
C53 O14 K2 117.8(11)
C56 O15 C55 113.2(14)
C56 O15 K2 115.7(10)
C55 O15 K2 116.1(11)
C60 O16 C59 110.7(16)
C60 O16 K2 118.3(12)
C59 O16 K2 119.7(13)
C62 O17 C61 110.6(15)
C62 O17 K2 112.8(12)
C61 O17 K2 112.0(11)
C46 N7 C52 112.7(18)
C46 N7 C58 108.9(16)
C52 N7 C58 106.1(17)
C46 N7 K2 112.4(13)
C52 N7 K2 108.5(12)
C58 N7 K2 108.0(12)
C51 N8 C57 110.6(17)
C51 N8 C63 110.8(18)
C57 N8 C63 111.4(17)
C51 N8 K2 105.6(12)
C57 N8 K2 109.4(12)
C63 N8 K2 108.8(12)
N7 C46 C47 113.4(18)
N7 C46 H46A 108.9
C47 C46 H46A 108.9
N7 C46 H46B 108.9
C47 C46 H46B 108.9
H46A C46 H46B 107.7
O12 C47 C46 111.4(16)
O12 C47 H47A 109.4
C46 C47 H47A 109.4
O12 C47 H47B 109.4
C46 C47 H47B 109.4
H47A C47 H47B 108.0
O12 C48 C49 107.0(16)
O12 C48 H48A 110.3
C49 C48 H48A 110.3
O12 C48 H48B 110.3
C49 C48 H48B 110.3
H48A C48 H48B 108.6
O13 C49 C48 109.6(17)
O13 C49 H49A 109.8
C48 C49 H49A 109.8
O13 C49 H49B 109.8
C48 C49 H49B 109.8
H49A C49 H49B 108.2
O13 C50 C51 107.8(18)
O13 C50 H50A 110.2
C51 C50 H50A 110.2
O13 C50 H50B 110.2
C51 C50 H50B 110.2
H50A C50 H50B 108.5
N8 C51 C50 116.5(19)
N8 C51 H51A 108.2
C50 C51 H51A 108.2
N8 C51 H51B 108.2
C50 C51 H51B 108.2
H51A C51 H51B 107.3
N7 C52 C53 110.9(18)
N7 C52 H52A 109.4
C53 C52 H52A 109.4
N7 C52 H52B 109.4
C53 C52 H52B 109.4
H52A C52 H52B 108.0
O14 C53 C52 109.4(18)
O14 C53 H53A 109.8
C52 C53 H53A 109.8
O14 C53 H53B 109.8
C52 C53 H53B 109.8
H53A C53 H53B 108.2
O14 C54 C55 110.5(17)
O14 C54 H54A 109.5
C55 C54 H54A 109.5
O14 C54 H54B 109.5
C55 C54 H54B 109.5
H54A C54 H54B 108.1
O15 C55 C54 109.1(16)
O15 C55 H55A 109.9
C54 C55 H55A 109.9
O15 C55 H55B 109.9
C54 C55 H55B 109.9
H55A C55 H55B 108.3
O15 C56 C57 108.6(16)
O15 C56 H56A 110.0
C57 C56 H56A 110.0
O15 C56 H56B 110.0
C57 C56 H56B 110.0
H56A C56 H56B 108.3
N8 C57 C56 112.4(17)
N8 C57 H57A 109.1
C56 C57 H57A 109.1
N8 C57 H57B 109.1
C56 C57 H57B 109.1
H57A C57 H57B 107.9
C59 C58 N7 117.5(19)
C59 C58 H58A 107.9
N7 C58 H58A 107.9
C59 C58 H58B 107.9
N7 C58 H58B 107.9
H58A C58 H58B 107.2
O16 C59 C58 109.1(19)
O16 C59 H59A 109.9
C58 C59 H59A 109.9
O16 C59 H59B 109.9
C58 C59 H59B 109.9
H59A C59 H59B 108.3
O16 C60 C61 110.5(17)
O16 C60 H60A 109.6
C61 C60 H60A 109.6
O16 C60 H60B 109.6
C61 C60 H60B 109.6
H60A C60 H60B 108.1
O17 C61 C60 110.0(17)
O17 C61 H61A 109.7
C60 C61 H61A 109.7
O17 C61 H61B 109.7
C60 C61 H61B 109.7
H61A C61 H61B 108.2
O17 C62 C63 109.4(18)
O17 C62 H62A 109.8
C63 C62 H62A 109.8
O17 C62 H62B 109.8
C63 C62 H62B 109.8
H62A C62 H62B 108.3
N8 C63 C62 114.9(19)
N8 C63 H63A 108.5
C62 C63 H63A 108.5
N8 C63 H63B 108.5
C62 C63 H63B 108.5
H63A C63 H63B 107.5

loop_
_geom_bond_atom_site_label_1
_geom_bond_atom_site_label_2
_geom_bond_distance
U1 O4 1.824(15)
U1 O3 1.865(16)
U1 O1 2.368(15)
U1 O2 2.381(14)
U1 N3 2.630(18)
U1 N1 2.673(18)
U1 N2 2.701(16)
K1 O7 2.702(15)
K1 O9 2.823(19)
K1 O3 2.830(16)
K1 O8 2.839(15)
K1 N5 2.98(2)
K1 O11 3.001(19)
K1 O6 3.07(2)
K1 O10 3.11(2)
K1 N6 3.14(3)
K1 C30 3.53(2)
O1 C1 1.34(3)
O2 C18 1.28(2)
O5 C23 1.23(2)
O6 C29 1.36(3)
O6 C30 1.43(3)
O7 C31 1.43(3)
O7 C32 1.44(3)
O8 C36 1.37(3)
O8 C35 1.41(3)
O9 C38 1.38(3)
O9 C37 1.42(3)
O10 C42 1.42(4)
O10 C41 1.43(4)
O11 C44 1.34(4)
O11 C43 1.45(4)
N1 C7 1.33(3)
N1 C8 1.50(3)
N2 C9 1.51(3)
N2 C10 1.52(3)
N2 C19 1.53(3)
N3 C12 1.22(3)
N3 C11 1.55(3)
N4 C21 1.29(3)
N4 C20 1.46(3)
N5 C33 1.44(4)
N5 C39 1.46(3)
N5 C45 1.51(4)
N6 C40 1.46(4)
N6 C28 1.46(4)
N6 C34 1.47(4)
C1 C2 1.37(3)
C1 C6 1.44(3)
C2 C3 1.39(3)
C2 H2 0.9500
C3 C4 1.35(3)
C3 H3 0.9500
C4 C5 1.37(3)
C4 H4 0.9500
C5 C6 1.40(3)
C5 H5 0.9500
C6 C7 1.51(3)
C7 H7 0.9500
C8 C9 1.49(3)
C8 H8A 0.9900
C8 H8B 0.9900
C9 H9A 0.9900
C9 H9B 0.9900
C10 C11 1.51(3)
C10 H10A 0.9900
C10 H10B 0.9900
C11 H11A 0.9900
C11 H11B 0.9900
C12 C13 1.49(3)
C12 H12 0.9500
C13 C14 1.41(3)
C13 C18 1.47(3)
C14 C15 1.35(4)
C14 H14 0.9500
C15 C16 1.43(4)
C15 H15 0.9500
C16 C17 1.36(3)
C16 H16 0.9500
C17 C18 1.45(3)
C17 H17 0.9500
C19 C20 1.55(3)
C19 H19A 0.9900
C19 H19B 0.9900
C20 H20A 0.9900
C20 H20B 0.9900
C21 C22 1.50(3)
C21 H21 0.9500
C22 C27 1.43(3)
C22 C23 1.48(3)
C23 C24 1.48(3)
C24 C25 1.41(3)
C24 H24 0.9500
C25 C26 1.39(3)
C25 H25 0.9500
C26 C27 1.36(3)
C26 H26 0.9500
C27 H27 0.9500
C28 C29 1.40(5)
C28 H28A 0.9900
C28 H28B 0.9900
C29 H29A 0.9900
C29 H29B 0.9900
C30 C31 1.50(4)
C30 H30A 0.9900
C30 H30B 0.9900
C31 H31A 0.9900
C31 H31B 0.9900
C32 C33 1.46(4)
C32 H32A 0.9900
C32 H32B 0.9900
C33 H33A 0.9900
C33 H33B 0.9900
C34 C35 1.50(4)
C34 H34A 0.9900
C34 H34B 0.9900
C35 H35A 0.9900
C35 H35B 0.9900
C36 C37 1.48(4)
C36 H36A 0.9900
C36 H36B 0.9900
C37 H37A 0.9900
C37 H37B 0.9900
C38 C39 1.59(4)
C38 H38A 0.9900
C38 H38B 0.9900
C39 H39A 0.9900
C39 H39B 0.9900
C40 C41 1.43(5)
C40 H40A 0.9900
C40 H40B 0.9900
C41 H41A 0.9900
C41 H41B 0.9900
C42 C43 1.49(5)
C42 H42A 0.9900
C42 H42B 0.9900
C43 H43A 0.9900
C43 H43B 0.9900
C44 C45 1.53(5)
C44 H44A 0.9900
C44 H44B 0.9900
C45 H45A 0.9900
C45 H45B 0.9900
K2 O13 2.805(14)
K2 O15 2.814(13)
K2 O12 2.820(14)
K2 O16 2.835(14)
K2 O14 2.838(14)
K2 O17 2.944(13)
K2 N7 3.021(17)
K2 N8 3.059(17)
O12 C47 1.42(2)
O12 C48 1.48(2)
O13 C49 1.44(3)
O13 C50 1.45(3)
O14 C54 1.37(2)
O14 C53 1.44(3)
O15 C56 1.41(2)
O15 C55 1.44(2)
O16 C60 1.43(3)
O16 C59 1.46(3)
O17 C62 1.43(3)
O17 C61 1.44(2)
N7 C46 1.44(3)
N7 C52 1.46(3)
N7 C58 1.54(3)
N8 C51 1.45(3)
N8 C57 1.46(3)
N8 C63 1.48(3)
C46 C47 1.50(3)
C46 H46A 0.9900
C46 H46B 0.9900
C47 H47A 0.9900
C47 H47B 0.9900
C48 C49 1.50(3)
C48 H48A 0.9900
C48 H48B 0.9900
C49 H49A 0.9900
C49 H49B 0.9900
C50 C51 1.55(3)
C50 H50A 0.9900
C50 H50B 0.9900
C51 H51A 0.9900
C51 H51B 0.9900
C52 C53 1.53(3)
C52 H52A 0.9900
C52 H52B 0.9900
C53 H53A 0.9900
C53 H53B 0.9900
C54 C55 1.50(3)
C54 H54A 0.9900
C54 H54B 0.9900
C55 H55A 0.9900
C55 H55B 0.9900
C56 C57 1.53(3)
C56 H56A 0.9900
C56 H56B 0.9900
C57 H57A 0.9900
C57 H57B 0.9900
C58 C59 1.47(3)
C58 H58A 0.9900
C58 H58B 0.9900
C59 H59A 0.9900
C59 H59B 0.9900
C60 C61 1.48(3)
C60 H60A 0.9900
C60 H60B 0.9900
C61 H61A 0.9900
C61 H61B 0.9900
C62 C63 1.50(3)
C62 H62A 0.9900
C62 H62B 0.9900
C63 H63A 0.9900
C63 H63B 0.9900

loop_
_geom_torsion_atom_site_label_1
_geom_torsion_atom_site_label_2
_geom_torsion_atom_site_label_3
_geom_torsion_atom_site_label_4
_geom_torsion
O1 U1 O3 K1 37(2)
O2 U1 O3 K1 -50(2)
N3 U1 O3 K1 -118(2)
N1 U1 O3 K1 108(2)
N2 U1 O3 K1 174(2)
U1 O1 C1 C2 172(2)
U1 O1 C1 C6 -6(5)
O1 C1 C2 C3 179(3)
C6 C1 C2 C3 -2(4)
C1 C2 C3 C4 -4(4)
C2 C3 C4 C5 9(4)
C3 C4 C5 C6 -8(4)
C4 C5 C6 C1 2(4)
C4 C5 C6 C7 -172(2)
O1 C1 C6 C5 -179(3)
C2 C1 C6 C5 3(4)
O1 C1 C6 C7 -5(4)
C2 C1 C6 C7 177(2)
C8 N1 C7 C6 180(2)
U1 N1 C7 C6 -8(4)
C5 C6 C7 N1 -174(2)
C1 C6 C7 N1 12(4)
C7 N1 C8 C9 153(2)
U1 N1 C8 C9 -20(2)
N1 C8 C9 N2 57(2)
C10 N2 C9 C8 -176.0(18)
C19 N2 C9 C8 59(2)
U1 N2 C9 C8 -61.3(18)
C9 N2 C10 C11 166.4(18)
C19 N2 C10 C11 -69(2)
U1 N2 C10 C11 54(2)
N2 C10 C11 N3 -54(2)
C12 N3 C11 C10 -165.8(19)
U1 N3 C11 C10 24(2)
C11 N3 C12 C13 -178.7(19)
U1 N3 C12 C13 -11(3)
N3 C12 C13 C14 178(2)
N3 C12 C13 C18 5(3)
C18 C13 C14 C15 -1(4)
C12 C13 C14 C15 -175(2)
C13 C14 C15 C16 3(4)
C14 C15 C16 C17 -7(4)
C15 C16 C17 C18 7(4)
U1 O2 C18 C17 -159.2(17)
U1 O2 C18 C13 25(4)
C16 C17 C18 O2 179(2)
C16 C17 C18 C13 -5(3)
C14 C13 C18 O2 178(2)
C12 C13 C18 O2 -9(3)
C14 C13 C18 C17 2(3)
C12 C13 C18 C17 175.1(18)
C9 N2 C19 C20 57(2)
C10 N2 C19 C20 -66(2)
U1 N2 C19 C20 173.6(15)
C21 N4 C20 C19 -133.6(19)
N2 C19 C20 N4 178.2(17)
C20 N4 C21 C22 177.2(17)
N4 C21 C22 C27 -1(3)
N4 C21 C22 C23 170.6(18)
C27 C22 C23 O5 176.1(18)
C21 C22 C23 O5 5(3)
C27 C22 C23 C24 -7(2)
C21 C22 C23 C24 -178.9(15)
O5 C23 C24 C25 -178.6(19)
C22 C23 C24 C25 5(3)
C23 C24 C25 C26 1(3)
C24 C25 C26 C27 -4(3)
C25 C26 C27 C22 2(3)
C23 C22 C27 C26 4(3)
C21 C22 C27 C26 175.6(17)
C40 N6 C28 C29 46(5)
C34 N6 C28 C29 -178(3)
K1 N6 C28 C29 -74(4)
C30 O6 C29 C28 89(3)
K1 O6 C29 C28 -23(3)
N6 C28 C29 O6 74(4)
C29 O6 C30 C31 169(3)
K1 O6 C30 C31 -67(2)
C29 O6 C30 K1 -124(2)
C32 O7 C31 C30 166(2)
K1 O7 C31 C30 -21(2)
O6 C30 C31 O7 67(3)
K1 C30 C31 O7 13.3(16)
C31 O7 C32 C33 -171(2)
K1 O7 C32 C33 16(3)
C39 N5 C33 C32 171(3)
C45 N5 C33 C32 -63(4)
K1 N5 C33 C32 51(3)
O7 C32 C33 N5 -49(4)
C40 N6 C34 C35 -70(4)
C28 N6 C34 C35 149(3)
K1 N6 C34 C35 47(3)
C36 O8 C35 C34 -177(2)
K1 O8 C35 C34 54(3)
N6 C34 C35 O8 -76(4)
C35 O8 C36 C37 179(2)
K1 O8 C36 C37 -52(3)
C38 O9 C37 C36 -168(2)
K1 O9 C37 C36 -55(2)
O8 C36 C37 O9 75(3)
C37 O9 C38 C39 -174(2)
K1 O9 C38 C39 69(2)
C33 N5 C39 C38 -99(3)
C45 N5 C39 C38 135(3)
K1 N5 C39 C38 16(3)
O9 C38 C39 N5 -62(3)
C28 N6 C40 C41 -91(5)
C34 N6 C40 C41 129(4)
K1 N6 C40 C41 21(5)
N6 C40 C41 O10 -61(5)
C42 O10 C41 C40 -169(3)
K1 O10 C41 C40 65(4)
C41 O10 C42 C43 -160(3)
K1 O10 C42 C43 -37(3)
C44 O11 C43 C42 170(3)
K1 O11 C43 C42 -60(3)
O10 C42 C43 O11 67(3)
C43 O11 C44 C45 176(2)
K1 O11 C44 C45 47(3)
C33 N5 C45 C44 160(3)
C39 N5 C45 C44 -72(4)
K1 N5 C45 C44 49(3)
O11 C44 C45 N5 -70(4)
C52 N7 C46 C47 -157.8(18)
C58 N7 C46 C47 85(2)
K2 N7 C46 C47 -35(2)
C48 O12 C47 C46 169.1(17)
K2 O12 C47 C46 -53(2)
N7 C46 C47 O12 60(2)
C47 O12 C48 C49 179.3(17)
K2 O12 C48 C49 42(2)
C50 O13 C49 C48 -169.1(17)
K2 O13 C49 C48 54(2)
O12 C48 C49 O13 -63(2)
C49 O13 C50 C51 -179.8(17)
K2 O13 C50 C51 -45.3(19)
C57 N8 C51 C50 70(2)
C63 N8 C51 C50 -165.6(18)
K2 N8 C51 C50 -48(2)
O13 C50 C51 N8 65(2)
C46 N7 C52 C53 73(2)
C58 N7 C52 C53 -167.6(18)
K2 N7 C52 C53 -52(2)
C54 O14 C53 C52 -175.9(17)
K2 O14 C53 C52 -46(2)
N7 C52 C53 O14 67(2)
C53 O14 C54 C55 -168.0(17)
K2 O14 C54 C55 58.2(17)
C56 O15 C55 C54 174.6(16)
K2 O15 C55 C54 37.3(19)
O14 C54 C55 O15 -65(2)
C55 O15 C56 C57 163.9(16)
K2 O15 C56 C57 -58.6(18)
C51 N8 C57 C56 -155.0(18)
C63 N8 C57 C56 81(2)
K2 N8 C57 C56 -39(2)
O15 C56 C57 N8 67(2)
C46 N7 C58 C59 -164(2)
C52 N7 C58 C59 75(2)
K2 N7 C58 C59 -41(2)
C60 O16 C59 C58 171.7(19)
K2 O16 C59 C58 -45(2)
N7 C58 C59 O16 59(3)
C59 O16 C60 C61 -173.5(18)
K2 O16 C60 C61 43(2)
C62 O17 C61 C60 178.1(18)
K2 O17 C61 C60 51.2(18)
O16 C60 C61 O17 -63(2)
C61 O17 C62 C63 178.0(18)
K2 O17 C62 C63 -56(2)
C51 N8 C63 C62 74(2)
C57 N8 C63 C62 -162.8(19)
K2 N8 C63 C62 -42(2)
O17 C62 C63 N8 69(3)
